data_7045948
loop_
_publ_author_name
'Oschmann, W.'
'Borner, C.'
'Kleeberg, C.'

_publ_section_title
;
 Unsymmetrical diborane(4) derivatives by copper mediated B-B coupling.
;
_journal_issue 15
_journal_name_full 'Dalton transactions (Cambridge, England : 2003)'
_journal_page_first 5318
_journal_page_last 5327
_journal_paper_doi 10.1039/c8dt00627j
_journal_volume 47
_journal_year 2018
_chemical_formula_moiety '0.5 (C11H22B2O4), 0.32 (C11H22B2O4), 0.18 (C12H24B2O4)'
_chemical_formula_sum 'C11.18 H22.37 B2 O4'
_chemical_formula_weight 242.47
_space_group_crystal_system monoclinic
_space_group_IT_number 14
_space_group_name_Hall '-P 2ybc'
_space_group_name_H-M_alt 'P 1 21/c 1'
_symmetry_space_group_name_Hall '-P 2ybc'
_symmetry_space_group_name_H-M 'P 1 21/c 1'
_atom_sites_solution_hydrogens geom
_atom_sites_solution_primary iterative
_atom_sites_solution_secondary difmap
_audit_creation_method SHELXL-2014/7
_audit_update_record
;
2018-01-30 deposited with the CCDC.
2018-03-13 downloaded from the CCDC.
;
_cell_angle_alpha 90
_cell_angle_beta 93.134(6)
_cell_angle_gamma 90
_cell_formula_units_Z 8
_cell_length_a 20.1037(12)
_cell_length_b 11.8880(6)
_cell_length_c 11.7240(7)
_cell_measurement_reflns_used 4613
_cell_measurement_temperature 100(2)
_cell_measurement_theta_max 74.2220
_cell_measurement_theta_min 4.3160
_cell_volume 2797.8(3)
_computing_cell_refinement
;
 CrysAlisPro 1.171.38.43 (Rigaku Oxford Diffraction, 2015)
;
_computing_data_collection
;
 CrysAlisPro 1.171.38.43 (Rigaku Oxford Diffraction, 2015)
;
_computing_data_reduction
;
 CrysAlisPro 1.171.38.43 (Rigaku Oxford Diffraction, 2015)
;
_computing_molecular_graphics
;
 K. Brandenburg, 2017, Diamond 4.4.1, Crystal Impact GbR, Bonn, Germany.
;
_computing_publication_material
;
 WinGX v2014.1 (L. J. Farrugia, J. Appl. Cryst., 2012, 45, 849-854.)
;
_computing_structure_refinement
;
 SHELXL-2014/7 (G. M. Sheldrick, Acta Cryst., 2015, C71, 3--8)
;
_computing_structure_solution
;
 SHELXT (Ver. 2014/5) (G. M. Sheldrick, Acta Cryst., 2015, A71, 3--8)
;
_diffrn_ambient_environment N~2~
_diffrn_ambient_temperature 100(2)
_diffrn_detector 'CCD plate'
_diffrn_detector_area_resol_mean 10.3543
_diffrn_detector_type Atlas
_diffrn_measured_fraction_theta_full 1.000
_diffrn_measured_fraction_theta_max 1.000
_diffrn_measurement_device 'four-circle diffractometer'
_diffrn_measurement_device_type 'Oxford Diffraction, Xcalibur, Atlas, Nova'
_diffrn_measurement_method \w-scan
_diffrn_radiation_monochromator mirror
_diffrn_radiation_type CuK\a
_diffrn_radiation_wavelength 1.54184
_diffrn_reflns_av_unetI/netI 0.0531
_diffrn_reflns_Laue_measured_fraction_full 1.000
_diffrn_reflns_Laue_measured_fraction_max 1.000
_diffrn_reflns_limit_h_max 19
_diffrn_reflns_limit_h_min -23
_diffrn_reflns_limit_k_max 14
_diffrn_reflns_limit_k_min -14
_diffrn_reflns_limit_l_max 13
_diffrn_reflns_limit_l_min -13
_diffrn_reflns_number 6495
_diffrn_reflns_point_group_measured_fraction_full 1.000
_diffrn_reflns_point_group_measured_fraction_max 1.000
_diffrn_reflns_theta_full 66.998
_diffrn_reflns_theta_max 66.998
_diffrn_reflns_theta_min 4.322
_diffrn_source 'micro-focus sealed X-ray tube'
_diffrn_source_type 'Nova (Cu) X-ray Source'
_exptl_absorpt_coefficient_mu 0.663
_exptl_absorpt_correction_T_max 1.00000
_exptl_absorpt_correction_T_min 0.65559
_exptl_absorpt_correction_type multi-scan
_exptl_absorpt_process_details
;
 CrysAlisPro 1.171.38.43 (Rigaku Oxford Diffraction, 2015)
 Empirical absorption correction using spherical harmonics,
 implemented in SCALE3 ABSPACK scaling algorithm.
;
_exptl_crystal_colour colourless
_exptl_crystal_density_diffrn 1.151
_exptl_crystal_description 'fragment of cuboid'
_exptl_crystal_F_000 1052
_exptl_crystal_recrystallization_method
;
 From a solution of pinB-Bneop and B2pin2 (100mol%) in n-pentane at -40 deg. C.
;
_exptl_crystal_size_max 0.183
_exptl_crystal_size_mid 0.141
_exptl_crystal_size_min 0.066
_refine_diff_density_max 0.496
_refine_diff_density_min -0.212
_refine_diff_density_rms 0.045
_refine_ls_extinction_method none
_refine_ls_goodness_of_fit_ref 0.999
_refine_ls_hydrogen_treatment constr
_refine_ls_matrix_type full
_refine_ls_number_parameters 450
_refine_ls_number_reflns 6495
_refine_ls_number_restraints 73
_refine_ls_restrained_S_all 1.010
_refine_ls_R_factor_all 0.0941
_refine_ls_R_factor_gt 0.0665
_refine_ls_shift/su_max 0.000
_refine_ls_shift/su_mean 0.000
_refine_ls_structure_factor_coef Fsqd
_refine_ls_weighting_details 'w=1/[\s^2^(Fo^2^)+(0.1142P)^2^] where P=(Fo^2^+2Fc^2^)/3'
_refine_ls_weighting_scheme calc
_refine_ls_wR_factor_gt 0.1735
_refine_ls_wR_factor_ref 0.1880
_reflns_number_gt 4343
_reflns_number_total 6495
_reflns_threshold_expression 'I > 2\s(I)'
_cod_data_source_file c8dt00627j2.cif
_cod_data_source_block wo21wo
_cod_depositor_comments 'Adding full bibliography for 7045941--7045953.cif.'
_cod_database_code 7045948
_shelx_shelxl_version_number 2014/7
_shelx_space_group_comment
;
The symmetry employed for this shelxl refinement is uniquely defined
by the following loop, which should always be used as a source of
symmetry information in preference to the above space-group names.
They are only intended as comments.
;

loop_
_space_group_symop_operation_xyz
'x, y, z'
'-x, y+1/2, -z+1/2'
'-x, -y, -z'
'x, -y-1/2, z-1/2'

loop_
_atom_site_label
_atom_site_type_symbol
_atom_site_fract_x
_atom_site_fract_y
_atom_site_fract_z
_atom_site_U_iso_or_equiv
_atom_site_adp_type
_atom_site_occupancy
_atom_site_site_symmetry_order
_atom_site_calc_flag
_atom_site_refinement_flags_posn
_atom_site_refinement_flags_adp
_atom_site_refinement_flags_occupancy
_atom_site_disorder_assembly
_atom_site_disorder_group
C1 C 0.01481(15) 0.8166(2) 0.2019(2) 0.0422(7) Uani 1 1 d D . . . .
C2 C 0.05755(14) 0.9195(2) 0.2423(2) 0.0394(6) Uani 1 1 d D . . . .
C3 C 0.0203(2) 0.7881(3) 0.0757(3) 0.0649(10) Uani 1 1 d D . . . .
H3A H 0.0674 0.7851 0.0581 0.097 Uiso 1 1 calc R U . . .
H3B H -0.0025 0.8460 0.0286 0.097 Uiso 1 1 calc R U . . .
H3C H -0.0005 0.7149 0.0594 0.097 Uiso 1 1 calc R U . . .
C4 C -0.05684(16) 0.8209(3) 0.2318(3) 0.0587(9) Uani 1 1 d D . . . .
H4A H -0.0806 0.7556 0.1987 0.088 Uiso 1 1 calc R U . . .
H4B H -0.0774 0.8901 0.2012 0.088 Uiso 1 1 calc R U . . .
H4C H -0.0593 0.8197 0.3151 0.088 Uiso 1 1 calc R U . . .
C5 C 0.06553(19) 1.0084(3) 0.1509(3) 0.0555(8) Uani 1 1 d D . . . .
H5A H 0.0963 1.0667 0.1803 0.083 Uiso 1 1 calc R U . . .
H5B H 0.0221 1.0422 0.1302 0.083 Uiso 1 1 calc R U . . .
H5C H 0.0833 0.9734 0.0833 0.083 Uiso 1 1 calc R U . . .
C6 C 0.03363(17) 0.9741(2) 0.3497(2) 0.0475(7) Uani 1 1 d D . . . .
H6A H 0.0289 0.9166 0.4086 0.071 Uiso 1 1 calc R U . . .
H6B H -0.0096 1.0102 0.3324 0.071 Uiso 1 1 calc R U . . .
H6C H 0.0661 1.0307 0.3774 0.071 Uiso 1 1 calc R U . . .
C7 C 0.20780(16) 0.4880(3) 0.4229(3) 0.0511(8) Uani 1 1 d . . . . .
H7A H 0.2221 0.4402 0.3596 0.061 Uiso 1 1 calc R U . . .
H7B H 0.1897 0.4381 0.4813 0.061 Uiso 1 1 calc R U . . .
C8 C 0.26770(16) 0.5503(3) 0.4753(3) 0.0538(8) Uani 1 1 d . . . . .
C9 C 0.29068(16) 0.6306(3) 0.3842(3) 0.0570(8) Uani 1 1 d . . . . .
H9A H 0.3279 0.6771 0.4167 0.068 Uiso 1 1 calc R U . . .
H9B H 0.3072 0.5868 0.3197 0.068 Uiso 1 1 calc R U . . .
C10 C 0.3226(2) 0.4646(4) 0.5071(4) 0.0829(13) Uani 1 1 d . . . . .
H10A H 0.3309 0.4179 0.4405 0.124 Uiso 1 1 calc R U . . .
H10B H 0.3085 0.4168 0.5694 0.124 Uiso 1 1 calc R U . . .
H10C H 0.3636 0.5045 0.5317 0.124 Uiso 1 1 calc R U . . .
C11 C 0.2491(2) 0.6146(4) 0.5818(3) 0.0674(10) Uani 1 1 d . . . . .
H11A H 0.2331 0.5615 0.6382 0.101 Uiso 1 1 calc R U . . .
H11B H 0.2139 0.6691 0.5611 0.101 Uiso 1 1 calc R U . . .
H11C H 0.2884 0.6543 0.6145 0.101 Uiso 1 1 calc R U . . .
B1 B 0.11194(16) 0.7565(2) 0.2930(3) 0.0366(7) Uani 1 1 d D . . . .
B2 B 0.17264(17) 0.6676(3) 0.3446(3) 0.0423(7) Uani 1 1 d . . . . .
O1 O 0.04773(9) 0.72361(15) 0.26489(15) 0.0380(4) Uani 1 1 d D . . . .
O2 O 0.12207(10) 0.86861(15) 0.27321(17) 0.0419(5) Uani 1 1 d D . . . .
O3 O 0.15598(10) 0.56337(16) 0.37994(19) 0.0470(5) Uani 1 1 d . . . . .
O4 O 0.23688(11) 0.70318(18) 0.34282(19) 0.0508(5) Uani 1 1 d . . . . .
C12 C 0.2382(2) 0.0665(5) 0.5526(4) 0.0530(11) Uani 0.705(3) 1 d . . P A 1
C13 C 0.2800(3) 0.0756(4) 0.4483(4) 0.0539(11) Uani 0.705(3) 1 d . . P A 1
C14 C 0.1991(7) -0.0419(10) 0.5640(13) 0.075(3) Uani 0.705(3) 1 d . . P A 1
H14A H 0.1661 -0.0486 0.4996 0.113 Uiso 0.705(3) 1 calc R U P A 1
H14B H 0.2297 -0.1061 0.5640 0.113 Uiso 0.705(3) 1 calc R U P A 1
H14C H 0.1763 -0.0408 0.6357 0.113 Uiso 0.705(3) 1 calc R U P A 1
C15 C 0.1899(4) 0.1774(5) 0.5500(7) 0.0626(14) Uani 0.705(3) 1 d . . P A 1
H15A H 0.1566 0.1713 0.4860 0.094 Uiso 0.705(3) 1 calc R U P A 1
H15B H 0.1673 0.1823 0.6218 0.094 Uiso 0.705(3) 1 calc R U P A 1
H15C H 0.2168 0.2452 0.5406 0.094 Uiso 0.705(3) 1 calc R U P A 1
C16 C 0.3066(4) -0.0318(6) 0.4072(7) 0.084(2) Uani 0.705(3) 1 d . . P A 1
H16A H 0.2697 -0.0792 0.3775 0.126 Uiso 0.705(3) 1 calc R U P A 1
H16B H 0.3369 -0.0170 0.3463 0.126 Uiso 0.705(3) 1 calc R U P A 1
H16C H 0.3308 -0.0705 0.4705 0.126 Uiso 0.705(3) 1 calc R U P A 1
C17 C 0.2404(4) 0.1424(5) 0.3506(6) 0.0581(16) Uani 0.705(3) 1 d . . P A 1
H17A H 0.2025 0.0973 0.3211 0.087 Uiso 0.705(3) 1 calc R U P A 1
H17B H 0.2242 0.2135 0.3812 0.087 Uiso 0.705(3) 1 calc R U P A 1
H17C H 0.2699 0.1582 0.2887 0.087 Uiso 0.705(3) 1 calc R U P A 1
O5 O 0.2870(2) 0.0769(5) 0.6476(5) 0.0657(15) Uani 0.705(3) 1 d . . P A 1
O6 O 0.33686(19) 0.1440(3) 0.4920(3) 0.0585(9) Uani 0.705(3) 1 d . . P A 1
B3 B 0.3379(2) 0.1340(3) 0.6129(3) 0.0534(9) Uani 0.705(3) 1 d . . P A 1
C12A C 0.2610(7) 0.0042(11) 0.5414(10) 0.0539(11) Uani 0.295(3) 1 d . . P A 2
C13A C 0.2440(6) 0.1214(11) 0.4907(10) 0.0530(11) Uani 0.295(3) 1 d . . P A 2
C14A C 0.3133(9) -0.0716(15) 0.4680(17) 0.084(2) Uani 0.295(3) 1 d . . P A 2
H14D H 0.3490 -0.0230 0.4425 0.126 Uiso 0.295(3) 1 calc R U P A 2
H14E H 0.3325 -0.1315 0.5168 0.126 Uiso 0.295(3) 1 calc R U P A 2
H14F H 0.2892 -0.1049 0.4014 0.126 Uiso 0.295(3) 1 calc R U P A 2
C15A C 0.211(2) -0.071(3) 0.575(4) 0.075(3) Uani 0.295(3) 1 d . . P A 2
H15D H 0.1819 -0.0904 0.5084 0.113 Uiso 0.295(3) 1 calc R U P A 2
H15E H 0.2325 -0.1397 0.6060 0.113 Uiso 0.295(3) 1 calc R U P A 2
H15F H 0.1854 -0.0357 0.6334 0.113 Uiso 0.295(3) 1 calc R U P A 2
C16A C 0.2581(11) 0.1050(14) 0.3471(18) 0.0581(16) Uani 0.295(3) 1 d . . P A 2
H16D H 0.2222 0.0598 0.3103 0.087 Uiso 0.295(3) 1 calc R U P A 2
H16E H 0.2592 0.1791 0.3105 0.087 Uiso 0.295(3) 1 calc R U P A 2
H16F H 0.3008 0.0669 0.3393 0.087 Uiso 0.295(3) 1 calc R U P A 2
C17A C 0.1872(10) 0.1364(13) 0.5745(17) 0.0626(14) Uani 0.295(3) 1 d . . P A 2
H17D H 0.1487 0.0907 0.5484 0.094 Uiso 0.295(3) 1 calc R U P A 2
H17E H 0.2030 0.1123 0.6512 0.094 Uiso 0.295(3) 1 calc R U P A 2
H17F H 0.1741 0.2158 0.5765 0.094 Uiso 0.295(3) 1 calc R U P A 2
O5A O 0.3063(7) 0.0349(13) 0.6395(14) 0.0657(15) Uani 0.295(3) 1 d . . P A 2
O6A O 0.3017(5) 0.1896(8) 0.5293(7) 0.0585(9) Uani 0.295(3) 1 d . . P A 2
B3A B 0.3379(2) 0.1340(3) 0.6129(3) 0.0534(9) Uani 0.295(3) 1 d . . P A 2
C18 C 0.4668(3) 0.1855(7) 0.8765(6) 0.0614(16) Uani 0.637(3) 1 d . . P A 3
H18A H 0.4958 0.1262 0.9116 0.074 Uiso 0.637(3) 1 calc R U P A 3
H18B H 0.4434 0.2228 0.9383 0.074 Uiso 0.637(3) 1 calc R U P A 3
C19 C 0.5094(4) 0.2707(10) 0.8193(7) 0.0554(17) Uani 0.637(3) 1 d . . P A 3
C20 C 0.4640(6) 0.3526(9) 0.7625(11) 0.079(3) Uani 0.637(3) 1 d . . P A 3
H20A H 0.4409 0.3953 0.8211 0.095 Uiso 0.637(3) 1 calc R U P A 3
H20B H 0.4903 0.4067 0.7191 0.095 Uiso 0.637(3) 1 calc R U P A 3
C21 C 0.5491(5) 0.2112(11) 0.7325(8) 0.100(4) Uani 0.637(3) 1 d . . P A 3
H21A H 0.5791 0.1567 0.7713 0.150 Uiso 0.637(3) 1 calc R U P A 3
H21B H 0.5188 0.1717 0.6778 0.150 Uiso 0.637(3) 1 calc R U P A 3
H21C H 0.5753 0.2663 0.6918 0.150 Uiso 0.637(3) 1 calc R U P A 3
C22 C 0.5554(3) 0.3299(6) 0.9053(6) 0.080(2) Uani 0.637(3) 1 d . . P A 3
H22A H 0.5855 0.2750 0.9430 0.120 Uiso 0.637(3) 1 calc R U P A 3
H22B H 0.5814 0.3864 0.8664 0.120 Uiso 0.637(3) 1 calc R U P A 3
H22C H 0.5291 0.3668 0.9625 0.120 Uiso 0.637(3) 1 calc R U P A 3
O7 O 0.41812(19) 0.1342(3) 0.7968(3) 0.0585(10) Uani 0.637(3) 1 d . . P A 3
O8 O 0.4147(4) 0.2984(4) 0.6849(6) 0.072(2) Uani 0.637(3) 1 d . . P A 3
B4 B 0.4014(2) 0.1912(3) 0.6990(4) 0.0638(11) Uani 0.637(3) 1 d . . P A 3
B4A B 0.4014(2) 0.1912(3) 0.6990(4) 0.0638(11) Uani 0.218(3) 1 d D . P B 4
O7A O 0.4627(4) 0.1299(8) 0.7253(9) 0.054(3) Uani 0.218(3) 1 d D . P B 4
O8A O 0.4117(7) 0.2999(9) 0.7310(17) 0.072(6) Uani 0.218(3) 1 d D . P B 4
C101 C 0.5046(5) 0.1960(12) 0.8067(9) 0.039(3) Uani 0.218(3) 1 d D . P B 4
C102 C 0.4791(7) 0.3172(11) 0.7822(15) 0.051(8) Uani 0.218(3) 1 d D . P B 4
C103 C 0.4918(15) 0.152(2) 0.9255(14) 0.074(6) Uani 0.218(3) 1 d D . P B 4
H10D H 0.5191 0.1944 0.9826 0.111 Uiso 0.218(3) 1 calc R U P B 4
H10E H 0.4446 0.1618 0.9399 0.111 Uiso 0.218(3) 1 calc R U P B 4
H10F H 0.5035 0.0723 0.9304 0.111 Uiso 0.218(3) 1 calc R U P B 4
C104 C 0.5767(6) 0.180(2) 0.781(2) 0.065(6) Uani 0.218(3) 1 d D . P B 4
H10G H 0.6050 0.2242 0.8349 0.097 Uiso 0.218(3) 1 calc R U P B 4
H10H H 0.5885 0.1004 0.7876 0.097 Uiso 0.218(3) 1 calc R U P B 4
H10I H 0.5835 0.2059 0.7028 0.097 Uiso 0.218(3) 1 calc R U P B 4
C105 C 0.5203(13) 0.3797(18) 0.697(2) 0.066(5) Uani 0.218(3) 1 d D . P B 4
H10J H 0.5655 0.3917 0.7304 0.100 Uiso 0.218(3) 1 calc R U P B 4
H10K H 0.5223 0.3350 0.6270 0.100 Uiso 0.218(3) 1 calc R U P B 4
H10L H 0.4995 0.4525 0.6786 0.100 Uiso 0.218(3) 1 calc R U P B 4
C106 C 0.4728(14) 0.389(2) 0.888(2) 0.099(6) Uani 0.218(3) 1 d D . P B 4
H10M H 0.5172 0.4024 0.9245 0.148 Uiso 0.218(3) 1 calc R U P B 4
H10N H 0.4523 0.4613 0.8663 0.148 Uiso 0.218(3) 1 calc R U P B 4
H10O H 0.4450 0.3501 0.9417 0.148 Uiso 0.218(3) 1 calc R U P B 4
B4B B 0.4014(2) 0.1912(3) 0.6990(4) 0.0638(11) Uani 0.144(3) 1 d D . P C 5
O7B O 0.4701(5) 0.1838(13) 0.6641(12) 0.054(3) Uani 0.144(3) 1 d D . P C 5
O8B O 0.4013(7) 0.2541(17) 0.7949(13) 0.072(6) Uani 0.144(3) 1 d D . P C 5
C201 C 0.5112(7) 0.2598(18) 0.7374(18) 0.081(12) Uani 0.144(3) 1 d D . P C 5
C202 C 0.4692(9) 0.271(2) 0.8438(16) 0.094(14) Uani 0.144(3) 1 d D . P C 5
C203 C 0.519(2) 0.369(2) 0.672(4) 0.066(5) Uani 0.144(3) 1 d D . P C 5
H20C H 0.5461 0.4218 0.7184 0.100 Uiso 0.144(3) 1 calc R U P C 5
H20D H 0.5405 0.3537 0.6005 0.100 Uiso 0.144(3) 1 calc R U P C 5
H20E H 0.4748 0.4020 0.6540 0.100 Uiso 0.144(3) 1 calc R U P C 5
C204 C 0.5782(9) 0.205(4) 0.762(3) 0.065(6) Uani 0.144(3) 1 d D . P C 5
H20F H 0.6064 0.2549 0.8104 0.097 Uiso 0.144(3) 1 calc R U P C 5
H20G H 0.5724 0.1334 0.8005 0.097 Uiso 0.144(3) 1 calc R U P C 5
H20H H 0.5995 0.1923 0.6895 0.097 Uiso 0.144(3) 1 calc R U P C 5
C205 C 0.4744(19) 0.385(3) 0.902(4) 0.099(6) Uani 0.144(3) 1 d D . P C 5
H20I H 0.5198 0.3965 0.9344 0.148 Uiso 0.144(3) 1 calc R U P C 5
H20J H 0.4637 0.4445 0.8452 0.148 Uiso 0.144(3) 1 calc R U P C 5
H20K H 0.4429 0.3891 0.9625 0.148 Uiso 0.144(3) 1 calc R U P C 5
C206 C 0.483(2) 0.178(4) 0.931(2) 0.074(6) Uani 0.144(3) 1 d D . P C 5
H20L H 0.5278 0.1867 0.9662 0.111 Uiso 0.144(3) 1 calc R U P C 5
H20M H 0.4503 0.1837 0.9908 0.111 Uiso 0.144(3) 1 calc R U P C 5
H20N H 0.4784 0.1049 0.8938 0.111 Uiso 0.144(3) 1 calc R U P C 5

loop_
_atom_site_aniso_label
_atom_site_aniso_U_11
_atom_site_aniso_U_22
_atom_site_aniso_U_33
_atom_site_aniso_U_23
_atom_site_aniso_U_13
_atom_site_aniso_U_12
C1 0.0468(16) 0.0414(14) 0.0369(14) 0.0064(11) -0.0113(12) 0.0047(12)
C2 0.0445(15) 0.0396(14) 0.0337(14) 0.0069(11) -0.0020(12) 0.0051(11)
C3 0.105(3) 0.0506(17) 0.0362(16) 0.0030(13) -0.0192(18) 0.0035(18)
C4 0.0449(18) 0.0507(17) 0.079(2) 0.0094(16) -0.0135(17) 0.0052(14)
C5 0.076(2) 0.0428(16) 0.0479(17) 0.0113(13) 0.0063(16) 0.0056(15)
C6 0.0613(19) 0.0428(15) 0.0376(15) -0.0005(12) -0.0037(14) 0.0107(13)
C7 0.0469(17) 0.0457(16) 0.0603(19) 0.0073(14) -0.0018(15) 0.0140(13)
C8 0.0417(17) 0.070(2) 0.0486(18) 0.0008(15) -0.0057(14) 0.0166(15)
C9 0.0433(18) 0.069(2) 0.058(2) -0.0096(16) -0.0020(15) 0.0002(15)
C10 0.062(2) 0.091(3) 0.093(3) -0.007(2) -0.017(2) 0.034(2)
C11 0.061(2) 0.089(3) 0.051(2) -0.0025(18) -0.0004(17) 0.024(2)
B1 0.0417(17) 0.0353(15) 0.0324(15) -0.0008(11) -0.0009(13) -0.0008(13)
B2 0.0409(17) 0.0393(16) 0.0461(18) -0.0040(13) -0.0035(14) -0.0004(13)
O1 0.0402(10) 0.0361(9) 0.0368(10) 0.0046(7) -0.0065(8) 0.0001(7)
O2 0.0409(11) 0.0371(10) 0.0475(11) 0.0028(8) -0.0005(9) 0.0013(8)
O3 0.0383(10) 0.0397(10) 0.0619(13) 0.0062(9) -0.0078(9) 0.0039(8)
O4 0.0424(12) 0.0525(12) 0.0571(13) -0.0016(10) -0.0004(10) 0.0000(9)
C12 0.048(2) 0.074(3) 0.035(2) 0.007(2) -0.014(2) -0.007(2)
C13 0.054(3) 0.058(3) 0.049(2) -0.007(2) -0.008(2) -0.016(2)
C14 0.073(6) 0.086(8) 0.063(4) 0.029(4) -0.031(4) -0.027(5)
C15 0.063(3) 0.046(4) 0.078(4) 0.010(3) -0.002(3) -0.002(3)
C16 0.070(3) 0.072(4) 0.105(6) -0.042(4) -0.032(4) 0.016(3)
C17 0.071(5) 0.051(4) 0.050(2) 0.002(3) -0.022(3) -0.001(3)
O5 0.051(3) 0.102(5) 0.0425(16) 0.013(3) -0.015(2) -0.016(2)
O6 0.060(2) 0.068(2) 0.0464(18) -0.0058(14) -0.0070(15) -0.0268(16)
B3 0.062(2) 0.0458(18) 0.050(2) 0.0005(16) -0.0205(18) 0.0021(17)
C12A 0.054(3) 0.058(3) 0.049(2) -0.007(2) -0.008(2) -0.016(2)
C13A 0.048(2) 0.074(3) 0.035(2) 0.007(2) -0.014(2) -0.007(2)
C14A 0.070(3) 0.072(4) 0.105(6) -0.042(4) -0.032(4) 0.016(3)
C15A 0.073(6) 0.086(8) 0.063(4) 0.029(4) -0.031(4) -0.027(5)
C16A 0.071(5) 0.051(4) 0.050(2) 0.002(3) -0.022(3) -0.001(3)
C17A 0.063(3) 0.046(4) 0.078(4) 0.010(3) -0.002(3) -0.002(3)
O5A 0.051(3) 0.102(5) 0.0425(16) 0.013(3) -0.015(2) -0.016(2)
O6A 0.060(2) 0.068(2) 0.0464(18) -0.0058(14) -0.0070(15) -0.0268(16)
B3A 0.062(2) 0.0458(18) 0.050(2) 0.0005(16) -0.0205(18) 0.0021(17)
C18 0.057(4) 0.091(5) 0.035(4) 0.006(3) -0.011(3) -0.007(3)
C19 0.041(4) 0.080(5) 0.045(4) -0.003(4) -0.006(3) -0.011(4)
C20 0.083(7) 0.081(7) 0.069(5) -0.003(5) -0.028(5) -0.028(6)
C21 0.061(6) 0.173(11) 0.068(6) -0.018(6) 0.019(5) -0.032(7)
C22 0.069(4) 0.102(5) 0.065(4) -0.003(3) -0.034(3) -0.023(4)
O7 0.055(2) 0.078(2) 0.0415(19) 0.0104(17) -0.0121(17) -0.0163(19)
O8 0.083(4) 0.053(3) 0.074(4) 0.012(2) -0.037(3) -0.022(2)
B4 0.076(3) 0.056(2) 0.056(2) 0.0016(18) -0.026(2) -0.008(2)
B4A 0.076(3) 0.056(2) 0.056(2) 0.0016(18) -0.026(2) -0.008(2)
O7A 0.043(4) 0.056(6) 0.060(7) -0.022(4) -0.029(5) 0.015(4)
O8A 0.041(6) 0.078(12) 0.096(17) -0.019(9) -0.010(9) 0.017(7)
C101 0.025(7) 0.068(11) 0.022(7) 0.009(7) -0.003(6) 0.001(7)
C102 0.044(14) 0.032(13) 0.08(2) -0.016(13) -0.009(17) -0.005(10)
C103 0.103(14) 0.082(16) 0.037(7) 0.013(8) 0.002(7) -0.021(10)
C104 0.061(9) 0.073(14) 0.060(12) 0.000(11) 0.008(7) 0.018(8)
C105 0.077(7) 0.052(7) 0.070(14) -0.001(8) -0.002(8) -0.009(6)
C106 0.090(9) 0.105(10) 0.099(12) -0.043(9) -0.019(8) 0.039(8)
B4B 0.076(3) 0.056(2) 0.056(2) 0.0016(18) -0.026(2) -0.008(2)
O7B 0.043(4) 0.056(6) 0.060(7) -0.022(4) -0.029(5) 0.015(4)
O8B 0.041(6) 0.078(12) 0.096(17) -0.019(9) -0.010(9) 0.017(7)
C201 0.015(12) 0.10(2) 0.13(4) -0.04(3) 0.026(17) -0.008(14)
C202 0.10(4) 0.09(3) 0.08(3) -0.02(3) -0.06(3) 0.00(3)
C203 0.077(7) 0.052(7) 0.070(14) -0.001(8) -0.002(8) -0.009(6)
C204 0.061(9) 0.073(14) 0.060(12) 0.000(11) 0.008(7) 0.018(8)
C205 0.090(9) 0.105(10) 0.099(12) -0.043(9) -0.019(8) 0.039(8)
C206 0.103(14) 0.082(16) 0.037(7) 0.013(8) 0.002(7) -0.021(10)

loop_
_atom_type_symbol
_atom_type_description
_atom_type_scat_dispersion_real
_atom_type_scat_dispersion_imag
_atom_type_scat_source
C C 0.0181 0.0091 'International Tables Vol C Tables 4.2.6.8 and 6.1.1.4'
H H 0.0000 0.0000 'International Tables Vol C Tables 4.2.6.8 and 6.1.1.4'
B B 0.0090 0.0039 'International Tables Vol C Tables 4.2.6.8 and 6.1.1.4'
O O 0.0492 0.0322 'International Tables Vol C Tables 4.2.6.8 and 6.1.1.4'

loop_
_geom_angle_atom_site_label_1
_geom_angle_atom_site_label_2
_geom_angle_atom_site_label_3
_geom_angle
O1 C1 C4 108.6(2)
O1 C1 C3 105.4(2)
C4 C1 C3 110.8(3)
O1 C1 C2 102.3(2)
C4 C1 C2 115.1(3)
C3 C1 C2 113.7(3)
O2 C2 C6 106.8(2)
O2 C2 C5 109.7(2)
C6 C2 C5 109.7(2)
O2 C2 C1 102.7(2)
C6 C2 C1 113.3(2)
C5 C2 C1 114.2(2)
O3 C7 C8 112.4(3)
C7 C8 C9 106.7(3)
C7 C8 C11 110.5(3)
C9 C8 C11 110.9(3)
C7 C8 C10 108.7(3)
C9 C8 C10 110.2(3)
C11 C8 C10 109.8(3)
O4 C9 C8 111.1(3)
O2 B1 O1 112.5(2)
O2 B1 B2 123.7(3)
O1 B1 B2 123.8(2)
O3 B2 O4 122.7(3)
O3 B2 B1 119.5(3)
O4 B2 B1 117.7(3)
B1 O1 C1 107.4(2)
B1 O2 C2 107.9(2)
B2 O3 C7 119.2(2)
B2 O4 C9 120.2(3)
O5 C12 C14 109.7(5)
O5 C12 C13 103.3(4)
C14 C12 C13 116.2(8)
O5 C12 C15 108.8(5)
C14 C12 C15 112.0(6)
C13 C12 C15 106.2(4)
O6 C13 C16 107.7(5)
O6 C13 C12 102.2(4)
C16 C13 C12 115.1(5)
O6 C13 C17 109.1(4)
C16 C13 C17 112.2(5)
C12 C13 C17 109.9(5)
B3 O5 C12 108.3(5)
B3 O6 C13 105.7(3)
O5 B3 O6 112.5(4)
C15A C12A O5A 110.9(19)
C15A C12A C13A 122.3(16)
O5A C12A C13A 101.0(10)
C15A C12A C14A 106(2)
O5A C12A C14A 99.0(11)
C13A C12A C14A 115.0(12)
O6A C13A C12A 103.0(9)
O6A C13A C17A 109.7(11)
C12A C13A C17A 90.9(10)
O6A C13A C16A 101.1(11)
C12A C13A C16A 103.2(11)
C17A C13A C16A 142.2(12)
B3A O5A C12A 107.9(11)
B3A O6A C13A 109.7(8)
O6A B3A O5A 110.0(7)
O7 C18 C19 112.0(6)
C20 C19 C21 110.2(9)
C20 C19 C22 109.7(10)
C21 C19 C22 110.1(7)
C20 C19 C18 107.1(8)
C21 C19 C18 108.7(9)
C22 C19 C18 111.0(6)
O8 C20 C19 111.9(9)
B4 O7 C18 117.5(4)
B4 O8 C20 119.1(7)
O8 B4 O7 123.1(4)
O8A B4A O7A 107.7(6)
B4A O7A C101 108.8(6)
B4A O8A C102 111.7(8)
O7A C101 C104 109.1(10)
O7A C101 C103 107.0(12)
C104 C101 C103 110.8(12)
O7A C101 C102 101.7(7)
C104 C101 C102 112.9(11)
C103 C101 C102 114.6(11)
O8A C102 C106 107.3(12)
O8A C102 C105 108.9(13)
C106 C102 C105 109.5(13)
O8A C102 C101 103.6(8)
C106 C102 C101 114.4(12)
C105 C102 C101 112.8(11)
O8B B4B O7B 108.0(7)
B4B O7B C201 108.0(8)
B4B O8B C202 111.0(9)
O7B C201 C204 108.3(12)
O7B C201 C203 107.4(14)
C204 C201 C203 110.3(14)
O7B C201 C202 102.1(8)
C204 C201 C202 113.9(13)
C203 C201 C202 114.2(13)
O8B C202 C206 107.1(14)
O8B C202 C205 109.6(14)
C206 C202 C205 110.0(14)
O8B C202 C201 102.1(9)
C206 C202 C201 113.5(13)
C205 C202 C201 114.0(14)

loop_
_geom_bond_atom_site_label_1
_geom_bond_atom_site_label_2
_geom_bond_distance
C1 O1 1.467(3)
C1 C4 1.502(5)
C1 C3 1.527(4)
C1 C2 1.553(4)
C2 O2 1.459(3)
C2 C6 1.518(4)
C2 C5 1.520(4)
C7 O3 1.444(3)
C7 C8 1.514(5)
C8 C9 1.522(5)
C8 C11 1.528(5)
C8 C10 1.533(5)
C9 O4 1.447(4)
B1 O2 1.370(4)
B1 O1 1.372(4)
B1 B2 1.701(4)
B2 O3 1.354(4)
B2 O4 1.360(4)
C12 O5 1.449(7)
C12 C14 1.518(15)
C12 C13 1.526(8)
C12 C15 1.638(8)
C13 O6 1.471(5)
C13 C16 1.475(8)
C13 C17 1.574(8)
O5 B3 1.311(7)
O6 B3 1.421(6)
B3 B4 1.722(5)
C12A C15A 1.41(4)
C12A O5A 1.473(19)
C12A C13A 1.545(19)
C12A C14A 1.66(2)
C13A O6A 1.466(14)
C13A C17A 1.56(2)
C13A C16A 1.73(2)
O5A B3A 1.383(18)
O6A B3A 1.360(10)
C18 O7 1.451(7)
C18 C19 1.507(11)
C19 C20 1.468(13)
C19 C21 1.505(13)
C19 C22 1.506(9)
C20 O8 1.460(12)
O7 B4 1.359(6)
O8 B4 1.315(7)
B4A O8A 1.358(10)
B4A O7A 1.450(8)
O7A C101 1.466(10)
O8A C102 1.466(11)
C101 C104 1.508(10)
C101 C103 1.522(11)
C101 C102 1.552(10)
C102 C106 1.518(11)
C102 C105 1.526(11)
B4B O8B 1.351(10)
B4B O7B 1.464(9)
O7B C201 1.469(10)
O8B C202 1.465(11)
C201 C204 1.508(11)
C201 C203 1.522(11)
C201 C202 1.550(11)
C202 C206 1.518(11)
C202 C205 1.523(11)

loop_
_geom_torsion_atom_site_label_1
_geom_torsion_atom_site_label_2
_geom_torsion_atom_site_label_3
_geom_torsion_atom_site_label_4
_geom_torsion
O1 C1 C2 O2 26.3(3)
C4 C1 C2 O2 143.9(2)
C3 C1 C2 O2 -86.8(3)
O1 C1 C2 C6 -88.4(3)
C4 C1 C2 C6 29.1(3)
C3 C1 C2 C6 158.4(3)
O1 C1 C2 C5 145.0(3)
C4 C1 C2 C5 -97.5(3)
C3 C1 C2 C5 31.8(4)
O3 C7 C8 C9 -55.4(4)
O3 C7 C8 C11 65.2(4)
O3 C7 C8 C10 -174.2(3)
C7 C8 C9 O4 55.1(3)
C11 C8 C9 O4 -65.4(3)
C10 C8 C9 O4 172.9(3)
O2 B1 B2 O3 168.7(3)
O1 B1 B2 O3 -12.4(5)
O2 B1 B2 O4 -14.6(4)
O1 B1 B2 O4 164.3(3)
O2 B1 O1 C1 10.8(3)
B2 B1 O1 C1 -168.2(3)
C4 C1 O1 B1 -145.0(3)
C3 C1 O1 B1 96.2(3)
C2 C1 O1 B1 -22.9(3)
O1 B1 O2 C2 7.5(3)
B2 B1 O2 C2 -173.5(3)
C6 C2 O2 B1 98.2(3)
C5 C2 O2 B1 -142.9(2)
C1 C2 O2 B1 -21.2(3)
O4 B2 O3 C7 3.1(5)
B1 B2 O3 C7 179.6(3)
C8 C7 O3 B2 27.8(4)
O3 B2 O4 C9 -2.6(5)
B1 B2 O4 C9 -179.2(3)
C8 C9 O4 B2 -28.2(4)
O5 C12 C13 O6 -27.4(5)
C14 C12 C13 O6 -147.6(5)
C15 C12 C13 O6 87.0(5)
O5 C12 C13 C16 89.1(5)
C14 C12 C13 C16 -31.2(7)
C15 C12 C13 C16 -156.6(5)
O5 C12 C13 C17 -143.1(5)
C14 C12 C13 C17 96.7(6)
C15 C12 C13 C17 -28.7(5)
C14 C12 O5 B3 150.4(8)
C13 C12 O5 B3 25.8(6)
C15 C12 O5 B3 -86.7(5)
C16 C13 O6 B3 -101.6(5)
C12 C13 O6 B3 20.1(5)
C17 C13 O6 B3 136.4(5)
C12 O5 B3 O6 -13.7(6)
C13 O6 B3 O5 -5.0(5)
C15A C12A C13A O6A 149(3)
O5A C12A C13A O6A 25.1(13)
C14A C12A C13A O6A -80.4(12)
C15A C12A C13A C17A 38(3)
O5A C12A C13A C17A -85.3(13)
C14A C12A C13A C17A 169.2(12)
C15A C12A C13A C16A -106(3)
O5A C12A C13A C16A 130.1(12)
C14A C12A C13A C16A 24.6(14)
C15A C12A O5A B3A -160(2)
C13A C12A O5A B3A -28.7(13)
C14A C12A O5A B3A 89.1(13)
C12A C13A O6A B3A -14.1(12)
C17A C13A O6A B3A 81.6(12)
C16A C13A O6A B3A -120.6(9)
C13A O6A B3A O5A -3.9(12)
C12A O5A B3A O6A 21.7(13)
O7 C18 C19 C20 55.4(11)
O7 C18 C19 C21 -63.7(9)
O7 C18 C19 C22 175.1(7)
C21 C19 C20 O8 63.4(13)
C22 C19 C20 O8 -175.3(8)
C18 C19 C20 O8 -54.7(12)
C19 C18 O7 B4 -21.7(9)
C19 C20 O8 B4 21.1(14)
C20 O8 B4 O7 16.8(12)
C18 O7 B4 O8 -16.0(9)
O8A B4A O7A C101 17.5(14)
O7A B4A O8A C102 -1.2(17)
B4A O7A C101 C104 -144.5(13)
B4A O7A C101 C103 95.5(14)
B4A O7A C101 C102 -25.0(11)
B4A O8A C102 C106 -135.6(17)
B4A O8A C102 C105 106.0(17)
B4A O8A C102 C101 -14.3(18)
O7A C101 C102 O8A 23.2(13)
C104 C101 C102 O8A 139.9(14)
C103 C101 C102 O8A -91.9(16)
O7A C101 C102 C106 139.7(14)
C104 C101 C102 C106 -103.6(16)
C103 C101 C102 C106 24.6(19)
O7A C101 C102 C105 -94.4(14)
C104 C101 C102 C105 22.4(17)
C103 C101 C102 C105 150.6(15)
O8B B4B O7B C201 -7.5(17)
O7B B4B O8B C202 -13(2)
B4B O7B C201 C204 143.2(18)
B4B O7B C201 C203 -97.6(18)
B4B O7B C201 C202 22.7(16)
B4B O8B C202 C206 -93(2)
B4B O8B C202 C205 148(2)
B4B O8B C202 C201 26(2)
O7B C201 C202 O8B -28.8(17)
C204 C201 C202 O8B -145.3(19)
C203 C201 C202 O8B 87(2)
O7B C201 C202 C206 86(2)
C204 C201 C202 C206 -30(2)
C203 C201 C202 C206 -158(2)
O7B C201 C202 C205 -147(2)
C204 C201 C202 C205 97(2)
C203 C201 C202 C205 -31(2)
